data_7031835
loop_
_publ_author_name
'Schnitter, Roland'
'Gallego, Daniel'
'Kersting, Berthold'

_publ_section_title
;
 Selective complexation of \a-amino acids and simple peptides via their
 carboxylate groups.
;
_journal_issue 36
_journal_name_full 'Dalton transactions (Cambridge, England : 2003)'
_journal_page_first 13637
_journal_page_last 13648
_journal_paper_doi 10.1039/c4dt02007c
_journal_volume 43
_journal_year 2014
_chemical_absolute_configuration L
_chemical_formula_sum 'C51.5 H80.75 Cl N9.25 Ni2 O7 S2'
_chemical_formula_weight 1158.49
_chemical_name_common '[Ni2LMe(mu-L-tyrosinato)]ClO4x2.25MeCN'
_chemical_name_systematic
; 
 ? 
;
_space_group_IT_number 1
_symmetry_cell_setting triclinic
_symmetry_space_group_name_Hall 'P 1'
_symmetry_space_group_name_H-M 'P 1'
_atom_sites_solution_hydrogens geom
_atom_sites_solution_primary direct
_atom_sites_solution_secondary difmap
_audit_creation_method SHELXL-97
_cell_angle_alpha 113.857(2)
_cell_angle_beta 97.723(2)
_cell_angle_gamma 111.779(2)
_cell_formula_units_Z 2
_cell_length_a 14.0485(4)
_cell_length_b 15.2778(4)
_cell_length_c 16.2737(3)
_cell_measurement_reflns_used 20804
_cell_measurement_temperature 130(2)
_cell_measurement_theta_max 32.5923
_cell_measurement_theta_min 2.8712
_cell_volume 2795.05(15)
_computing_cell_refinement
;'CrysAlisPro, Agilent Technologies, Version 1.171.35.21
 (release 20-01-2012 CrysAlis171 .NET)' 
;
_computing_data_collection
;
'CrysAlisPro, Agilent Technologies, Version 1.171.35.21 
(release 20-01-2012 CrysAlis171 .NET)' 
;
_computing_data_reduction
;'CrysAlisPro, Agilent Technologies, Version 1.171.35.21 
(release 20-01-2012 CrysAlis171 .NET)' 
;
_computing_structure_refinement 'SHELXL-97 (Sheldrick, 1997)'
_computing_structure_solution 'SHELXS-97 (Sheldrick, 1990)'
_diffrn_ambient_temperature 130(2)
_diffrn_detector_area_resol_mean 16.3560
_diffrn_measured_fraction_theta_full 0.999
_diffrn_measured_fraction_theta_max 0.999
_diffrn_measurement_device_type 'Xcalibur, Sapphire3, Gemini'
_diffrn_measurement_method 'profile data from \q/2\q scans'
_diffrn_radiation_monochromator graphite
_diffrn_radiation_source 'fine-focus sealed tube'
_diffrn_radiation_type MoK\a
_diffrn_radiation_wavelength 0.71073
_diffrn_reflns_av_R_equivalents 0.0188
_diffrn_reflns_av_sigmaI/netI 0.0375
_diffrn_reflns_limit_h_max 18
_diffrn_reflns_limit_h_min -18
_diffrn_reflns_limit_k_max 20
_diffrn_reflns_limit_k_min -20
_diffrn_reflns_limit_l_max 21
_diffrn_reflns_limit_l_min -21
_diffrn_reflns_number 48198
_diffrn_reflns_theta_full 28.00
_diffrn_reflns_theta_max 28.00
_diffrn_reflns_theta_min 2.88
_exptl_absorpt_coefficient_mu 0.854
_exptl_absorpt_correction_T_max 0.9195
_exptl_absorpt_correction_T_min 0.8149
_exptl_absorpt_correction_type empirical
_exptl_absorpt_process_details multi-scan
_exptl_crystal_colour green
_exptl_crystal_density_diffrn 1.377
_exptl_crystal_density_method 'not measured'
_exptl_crystal_description block
_exptl_crystal_F_000 1231
_exptl_crystal_size_max 0.25
_exptl_crystal_size_mid 0.20
_exptl_crystal_size_min 0.10
_refine_diff_density_max 0.816
_refine_diff_density_min -0.810
_refine_diff_density_rms 0.062
_refine_ls_abs_structure_details 'Flack H D (1983), Acta Cryst. A39, 876-881'
_refine_ls_abs_structure_Flack 0.039(9)
_refine_ls_extinction_method none
_refine_ls_goodness_of_fit_ref 1.021
_refine_ls_hydrogen_treatment mixed
_refine_ls_matrix_type full
_refine_ls_number_parameters 1329
_refine_ls_number_reflns 26658
_refine_ls_number_restraints 3
_refine_ls_restrained_S_all 1.021
_refine_ls_R_factor_all 0.0465
_refine_ls_R_factor_gt 0.0347
_refine_ls_shift/su_max 0.029
_refine_ls_shift/su_mean 0.001
_refine_ls_structure_factor_coef Fsqd
_refine_ls_weighting_details 'calc w=1/[\s^2^(Fo^2^)+(0.0491P)^2^+0.9956P] where P=(Fo^2^+2Fc^2^)/3'
_refine_ls_weighting_scheme calc
_refine_ls_wR_factor_gt 0.0877
_refine_ls_wR_factor_ref 0.0943
_reflns_number_gt 22501
_reflns_number_total 26658
_reflns_threshold_expression >2sigma(I)
_cod_data_source_file c4dt02007c2.cif
_cod_data_source_block 5aClO4
_cod_depositor_comments 'Adding full bibliography for 7031834--7031836.cif.'
_cod_original_cell_volume 2795.05(12)
_cod_original_sg_symbol_H-M P1
_cod_original_formula_sum 'C51.50 H80.75 Cl N9.25 Ni2 O7 S2'
_cod_database_code 7031835

loop_
_symmetry_equiv_pos_as_xyz
'x, y, z'

loop_
_atom_site_label
_atom_site_type_symbol
_atom_site_fract_x
_atom_site_fract_y
_atom_site_fract_z
_atom_site_U_iso_or_equiv
_atom_site_adp_type
_atom_site_occupancy
_atom_site_symmetry_multiplicity
_atom_site_calc_flag
_atom_site_refinement_flags
C1A C 0.1657(3) 0.3288(3) 0.4774(3) 0.0154(8) Uani 1 1 d .
C2A C 0.1134(3) 0.2159(3) 0.4420(3) 0.0174(8) Uani 1 1 d .
C3A C 0.1258(3) 0.1492(3) 0.3610(3) 0.0204(8) Uani 1 1 d .
H3A H 0.0879 0.0730 0.3362 0.024 Uiso 1 1 calc R
C4A C 0.1914(4) 0.1889(3) 0.3145(3) 0.0209(8) Uani 1 1 d .
C5A C 0.2517(3) 0.3010(4) 0.3577(3) 0.0215(8) Uani 1 1 d .
H5A H 0.3016 0.3303 0.3304 0.026 Uiso 1 1 calc R
C6A C 0.2428(3) 0.3708(3) 0.4373(3) 0.0172(8) Uani 1 1 d .
C7A C 0.3208(3) 0.4901(3) 0.4908(3) 0.0188(8) Uani 1 1 d .
H7A1 H 0.3420 0.5142 0.5599 0.023 Uiso 1 1 calc R
H7A2 H 0.3873 0.5013 0.4731 0.023 Uiso 1 1 calc R
C8A C 0.2713(4) 0.5393(4) 0.3776(3) 0.0305(11) Uani 1 1 d .
H8A1 H 0.2156 0.4645 0.3325 0.046 Uiso 1 1 calc R
H8A2 H 0.3416 0.5495 0.3689 0.046 Uiso 1 1 calc R
H8A3 H 0.2513 0.5893 0.3659 0.046 Uiso 1 1 calc R
C9A C 0.3627(4) 0.6728(4) 0.5425(3) 0.0261(10) Uani 1 1 d .
H9A1 H 0.3550 0.7219 0.5201 0.031 Uiso 1 1 calc R
H9A2 H 0.4358 0.6784 0.5462 0.031 Uiso 1 1 calc R
C10A C 0.3513(4) 0.7077(4) 0.6425(3) 0.0249(9) Uani 1 1 d .
H10A H 0.3696 0.6652 0.6684 0.030 Uiso 1 1 calc R
H10B H 0.4041 0.7852 0.6856 0.030 Uiso 1 1 calc R
C11A C 0.2310(4) 0.6928(4) 0.7309(3) 0.0324(11) Uani 1 1 d .
H11A H 0.2419 0.6341 0.7334 0.049 Uiso 1 1 calc R
H11B H 0.1586 0.6826 0.7336 0.049 Uiso 1 1 calc R
H11C H 0.2865 0.7625 0.7852 0.049 Uiso 1 1 calc R
C12A C 0.2229(4) 0.7806(3) 0.6376(3) 0.0249(9) Uani 1 1 d .
H12A H 0.2915 0.8494 0.6765 0.030 Uiso 1 1 calc R
H12B H 0.1669 0.7880 0.6667 0.030 Uiso 1 1 calc R
C13A C 0.1878(4) 0.7634(4) 0.5378(3) 0.0259(9) Uani 1 1 d .
H13A H 0.1691 0.8206 0.5398 0.031 Uiso 1 1 calc R
H13B H 0.2485 0.7689 0.5121 0.031 Uiso 1 1 calc R
C14A C 0.0765(4) 0.6301(4) 0.3742(3) 0.0278(10) Uani 1 1 d .
H14A H 0.0135 0.5587 0.3315 0.042 Uiso 1 1 calc R
H14B H 0.1417 0.6296 0.3593 0.042 Uiso 1 1 calc R
H14C H 0.0644 0.6853 0.3654 0.042 Uiso 1 1 calc R
C15A C -0.0050(3) 0.6619(3) 0.4945(3) 0.0185(8) Uani 1 1 d .
H15A H -0.0147 0.7143 0.4778 0.022 Uiso 1 1 calc R
H15B H 0.0099 0.6923 0.5640 0.022 Uiso 1 1 calc R
C16A C -0.1103(3) 0.5587(3) 0.4446(3) 0.0176(8) Uani 1 1 d .
C17A C -0.1321(3) 0.4881(3) 0.4816(3) 0.0163(8) Uani 1 1 d .
C18A C -0.2390(3) 0.4061(3) 0.4494(3) 0.0183(8) Uani 1 1 d .
C19A C -0.3173(3) 0.3893(3) 0.3739(3) 0.0198(8) Uani 1 1 d .
H19A H -0.3893 0.3325 0.3517 0.024 Uiso 1 1 calc R
C20A C -0.2940(3) 0.4525(3) 0.3302(3) 0.0200(8) Uani 1 1 d .
C21A C -0.1902(3) 0.5392(3) 0.3694(3) 0.0191(8) Uani 1 1 d .
H21A H -0.1730 0.5869 0.3440 0.023 Uiso 1 1 calc R
C22A C -0.2714(4) 0.3444(4) 0.5023(3) 0.0195(9) Uani 1 1 d .
H22A H -0.2388 0.3968 0.5716 0.023 Uiso 1 1 calc R
H22B H -0.3515 0.3115 0.4862 0.023 Uiso 1 1 calc R
C23A C -0.3056(4) 0.1734(4) 0.3834(3) 0.0277(10) Uani 1 1 d .
H23A H -0.2852 0.2020 0.3407 0.042 Uiso 1 1 calc R
H23B H -0.3827 0.1514 0.3752 0.042 Uiso 1 1 calc R
H23C H -0.2930 0.1105 0.3679 0.042 Uiso 1 1 calc R
C24A C -0.2671(4) 0.2176(4) 0.5488(3) 0.0252(10) Uani 1 1 d .
H24A H -0.2706 0.1453 0.5249 0.030 Uiso 1 1 calc R
H24B H -0.3399 0.2092 0.5509 0.030 Uiso 1 1 calc R
C25A C -0.1865(4) 0.2918(4) 0.6470(3) 0.0256(10) Uani 1 1 d .
H25A H -0.2045 0.2571 0.6866 0.031 Uiso 1 1 calc R
H25B H -0.1929 0.3593 0.6751 0.031 Uiso 1 1 calc R
C26A C 0.0028(4) 0.4270(4) 0.7388(3) 0.0318(10) Uani 1 1 d .
H26A H 0.0785 0.4472 0.7415 0.048 Uiso 1 1 calc R
H26B H -0.0066 0.4211 0.7952 0.048 Uiso 1 1 calc R
H26C H -0.0151 0.4826 0.7372 0.048 Uiso 1 1 calc R
C27A C -0.0408(4) 0.2390(4) 0.6576(3) 0.0261(9) Uani 1 1 d .
H27A H -0.0676 0.2219 0.7053 0.031 Uiso 1 1 calc R
H27B H 0.0395 0.2712 0.6806 0.031 Uiso 1 1 calc R
C28A C -0.0867(4) 0.1350(4) 0.5636(3) 0.0282(10) Uani 1 1 d .
H28A H -0.0576 0.0874 0.5704 0.034 Uiso 1 1 calc R
H28B H -0.1668 0.0963 0.5450 0.034 Uiso 1 1 calc R
C29A C -0.1287(4) 0.0641(3) 0.3926(3) 0.0257(9) Uani 1 1 d .
H29A H -0.2039 0.0515 0.3834 0.039 Uiso 1 1 calc R
H29B H -0.1242 -0.0001 0.3879 0.039 Uiso 1 1 calc R
H29C H -0.1051 0.0785 0.3433 0.039 Uiso 1 1 calc R
C30A C 0.0565(3) 0.1748(3) 0.4999(3) 0.0194(9) Uani 1 1 d .
H30A H 0.0546 0.1043 0.4843 0.023 Uiso 1 1 calc R
H30B H 0.1011 0.2258 0.5680 0.023 Uiso 1 1 calc R
C31A C 0.1993(4) 0.1159(4) 0.2201(3) 0.0265(9) Uani 1 1 d .
C32A C 0.1470(5) 0.1315(5) 0.1418(3) 0.0494(13) Uani 1 1 d .
H32A H 0.1503 0.0848 0.0808 0.074 Uiso 1 1 calc R
H32B H 0.1863 0.2074 0.1578 0.074 Uiso 1 1 calc R
H32C H 0.0708 0.1123 0.1368 0.074 Uiso 1 1 calc R
C33A C 0.1415(4) -0.0034(4) 0.1918(3) 0.0323(10) Uani 1 1 d .
H33A H 0.1485 -0.0467 0.1315 0.048 Uiso 1 1 calc R
H33B H 0.0643 -0.0262 0.1840 0.048 Uiso 1 1 calc R
H33C H 0.1744 -0.0141 0.2416 0.048 Uiso 1 1 calc R
C34A C 0.3190(5) 0.1474(5) 0.2294(4) 0.0532(14) Uani 1 1 d .
H34A H 0.3233 0.1000 0.1693 0.080 Uiso 1 1 calc R
H34B H 0.3528 0.1396 0.2810 0.080 Uiso 1 1 calc R
H34C H 0.3574 0.2229 0.2438 0.080 Uiso 1 1 calc R
C35A C -0.3832(3) 0.4273(3) 0.2464(3) 0.0231(8) Uani 1 1 d .
C36A C -0.4407(4) 0.3062(4) 0.1731(3) 0.0325(10) Uani 1 1 d .
H36A H -0.4979 0.2914 0.1202 0.049 Uiso 1 1 calc R
H36B H -0.4732 0.2643 0.2035 0.049 Uiso 1 1 calc R
H36C H -0.3879 0.2854 0.1488 0.049 Uiso 1 1 calc R
C37A C -0.3381(4) 0.4903(5) 0.1959(4) 0.0469(13) Uani 1 1 d .
H37A H -0.3974 0.4710 0.1422 0.070 Uiso 1 1 calc R
H37B H -0.2836 0.4722 0.1724 0.070 Uiso 1 1 calc R
H37C H -0.3043 0.5682 0.2409 0.070 Uiso 1 1 calc R
C38A C -0.4663(4) 0.4585(5) 0.2838(4) 0.0407(12) Uani 1 1 d .
H38A H -0.5249 0.4410 0.2304 0.061 Uiso 1 1 calc R
H38B H -0.4306 0.5365 0.3291 0.061 Uiso 1 1 calc R
H38C H -0.4967 0.4182 0.3159 0.061 Uiso 1 1 calc R
C39A C -0.0305(3) 0.3239(3) 0.3414(3) 0.0172(8) Uani 1 1 d .
C40A C -0.0634(3) 0.2575(3) 0.2325(2) 0.0216(7) Uani 1 1 d .
H40A H 0.0052 0.2757 0.2166 0.026 Uiso 1 1 calc R
C41A C -0.1289(3) 0.2966(3) 0.1875(2) 0.0312(7) Uani 1 1 d .
H41A H -0.2004 0.2731 0.1968 0.037 Uiso 1 1 calc R
H41B H -0.0907 0.3768 0.2219 0.037 Uiso 1 1 calc R
C42A C -0.1478(3) 0.2570(3) 0.0822(2) 0.0251(7) Uani 1 1 d .
C43A C -0.2510(3) 0.2104(3) 0.0173(2) 0.0248(6) Uani 1 1 d .
H43A H -0.3118 0.1988 0.0389 0.030 Uiso 1 1 calc R
C44A C -0.2676(3) 0.1804(3) -0.0787(3) 0.0275(8) Uani 1 1 d .
H44A H -0.3388 0.1481 -0.1220 0.033 Uiso 1 1 calc R
C45A C -0.1778(4) 0.1985(4) -0.1101(3) 0.0311(10) Uani 1 1 d .
C46A C -0.0765(3) 0.2441(3) -0.0465(3) 0.0363(9) Uani 1 1 d .
H46A H -0.0158 0.2560 -0.0682 0.044 Uiso 1 1 calc R
C47A C -0.0601(3) 0.2734(3) 0.0479(3) 0.0306(8) Uani 1 1 d .
H47A H 0.0114 0.3049 0.0904 0.037 Uiso 1 1 calc R
N1A N 0.2794(3) 0.5610(3) 0.4745(2) 0.0198(7) Uani 1 1 d .
N2A N 0.2399(3) 0.6917(3) 0.6409(2) 0.0191(7) Uani 1 1 d .
N3A N 0.0916(3) 0.6550(3) 0.4742(2) 0.0177(7) Uani 1 1 d .
N4A N -0.2394(3) 0.2577(3) 0.4827(2) 0.0195(7) Uani 1 1 d .
N5A N -0.0712(3) 0.3202(3) 0.6507(2) 0.0196(7) Uani 1 1 d .
N6A N -0.0567(3) 0.1594(3) 0.4886(2) 0.0182(7) Uani 1 1 d .
N7A N -0.1188(4) 0.1417(3) 0.1932(3) 0.0498(11) Uani 1 1 d .
H7AA H -0.1712 0.1252 0.2189 0.060 Uiso 1 1 d R
H7AB H -0.0713 0.1190 0.2069 0.060 Uiso 1 1 d R
O1A O 0.0410(2) 0.4218(2) 0.37937(18) 0.0177(6) Uani 1 1 d .
O2A O -0.0782(2) 0.2755(2) 0.38201(19) 0.0185(6) Uani 1 1 d .
O3A O -0.1873(3) 0.1726(3) -0.2026(2) 0.0385(8) Uani 1 1 d .
H3OA H -0.2533 0.1429 -0.2350 0.058 Uiso 1 1 d R
S1A S 0.14103(8) 0.41667(8) 0.57153(6) 0.01597(19) Uani 1 1 d .
S2A S -0.02967(8) 0.50494(8) 0.57015(6) 0.01596(19) Uani 1 1 d .
Ni1A Ni 0.12667(3) 0.54214(3) 0.51431(3) 0.01410(10) Uani 1 1 d .
Ni2A Ni -0.05947(3) 0.31879(3) 0.52037(3) 0.01435(10) Uani 1 1 d .
C1B C 0.8122(3) 0.5448(3) 0.8354(3) 0.0158(8) Uani 1 1 d .
C2B C 0.9187(3) 0.6289(3) 0.8698(3) 0.0158(8) Uani 1 1 d .
C3B C 0.9951(3) 0.6486(3) 0.9470(3) 0.0198(8) Uani 1 1 d .
H3B H 1.0665 0.7068 0.9705 0.024 Uiso 1 1 calc R
C4B C 0.9704(4) 0.5854(4) 0.9915(3) 0.0203(8) Uani 1 1 d .
C5B C 0.8675(3) 0.4946(4) 0.9499(3) 0.0211(9) Uani 1 1 d .
H5B H 0.8507 0.4468 0.9753 0.025 Uiso 1 1 calc R
C6B C 0.7889(3) 0.4731(3) 0.8715(3) 0.0173(8) Uani 1 1 d .
C7B C 0.6860(3) 0.3678(3) 0.8184(3) 0.0192(9) Uani 1 1 d .
H7B1 H 0.6964 0.3152 0.8343 0.023 Uiso 1 1 calc R
H7B2 H 0.6729 0.3396 0.7492 0.023 Uiso 1 1 calc R
C8B C 0.6005(4) 0.3940(4) 0.9374(3) 0.0254(9) Uani 1 1 d .
H8B1 H 0.5370 0.3976 0.9539 0.038 Uiso 1 1 calc R
H8B2 H 0.6660 0.4630 0.9809 0.038 Uiso 1 1 calc R
H8B3 H 0.6083 0.3353 0.9429 0.038 Uiso 1 1 calc R
C9B C 0.4939(3) 0.2648(3) 0.7705(3) 0.0240(9) Uani 1 1 d .
H9B1 H 0.4314 0.2540 0.7941 0.029 Uiso 1 1 calc R
H9B2 H 0.5152 0.2086 0.7664 0.029 Uiso 1 1 calc R
C10B C 0.4601(4) 0.2519(4) 0.6726(3) 0.0246(9) Uani 1 1 d .
H10C H 0.5182 0.2498 0.6446 0.029 Uiso 1 1 calc R
H10D H 0.3934 0.1819 0.6311 0.029 Uiso 1 1 calc R
C11B C 0.4466(4) 0.3414(4) 0.5838(3) 0.0320(11) Uani 1 1 d .
H11D H 0.5195 0.3543 0.5810 0.048 Uiso 1 1 calc R
H11E H 0.4329 0.3990 0.5815 0.048 Uiso 1 1 calc R
H11F H 0.3923 0.2712 0.5293 0.048 Uiso 1 1 calc R
C12B C 0.3284(4) 0.3215(4) 0.6777(3) 0.0276(10) Uani 1 1 d .
H12C H 0.3039 0.3598 0.6503 0.033 Uiso 1 1 calc R
H12D H 0.2780 0.2429 0.6371 0.033 Uiso 1 1 calc R
C13B C 0.3205(4) 0.3564(4) 0.7740(3) 0.0282(10) Uani 1 1 d .
H13C H 0.3330 0.3102 0.7982 0.034 Uiso 1 1 calc R
H13D H 0.2464 0.3475 0.7712 0.034 Uiso 1 1 calc R
C14B C 0.4128(4) 0.4968(4) 0.9415(3) 0.0284(10) Uani 1 1 d .
H14D H 0.4416 0.4534 0.9561 0.043 Uiso 1 1 calc R
H14E H 0.3412 0.4791 0.9492 0.043 Uiso 1 1 calc R
H14F H 0.4625 0.5740 0.9851 0.043 Uiso 1 1 calc R
C15B C 0.3592(3) 0.5402(3) 0.8232(3) 0.0192(9) Uani 1 1 d .
H15C H 0.2930 0.5287 0.8415 0.023 Uiso 1 1 calc R
H15D H 0.3370 0.5146 0.7539 0.023 Uiso 1 1 calc R
C16B C 0.4356(3) 0.6596(3) 0.8749(3) 0.0169(8) Uani 1 1 d .
C17B C 0.5117(3) 0.7020(3) 0.8379(3) 0.0159(8) Uani 1 1 d .
C18B C 0.5639(3) 0.8128(4) 0.8724(3) 0.0179(8) Uani 1 1 d .
C19B C 0.5486(4) 0.8823(4) 0.9524(3) 0.0221(9) Uani 1 1 d .
H19B H 0.5861 0.9583 0.9764 0.027 Uiso 1 1 calc R
C20B C 0.4804(4) 0.8426(4) 0.9970(3) 0.0236(9) Uani 1 1 d .
C21B C 0.4206(3) 0.7296(3) 0.9546(3) 0.0206(8) Uani 1 1 d .
H21B H 0.3687 0.6995 0.9801 0.025 Uiso 1 1 calc R
C22B C 0.6252(3) 0.8591(3) 0.8184(3) 0.0179(8) Uani 1 1 d .
H22C H 0.5836 0.8111 0.7494 0.021 Uiso 1 1 calc R
H22D H 0.6287 0.9307 0.8363 0.021 Uiso 1 1 calc R
C23B C 0.8016(4) 0.9626(4) 0.9324(3) 0.0322(10) Uani 1 1 d .
H23D H 0.8770 0.9752 0.9475 0.048 Uiso 1 1 calc R
H23E H 0.7701 0.9443 0.9771 0.048 Uiso 1 1 calc R
H23F H 0.8000 1.0284 0.9380 0.048 Uiso 1 1 calc R
C24B C 0.7763(4) 0.9032(4) 0.7642(3) 0.0278(10) Uani 1 1 d .
H24C H 0.8568 0.9395 0.7860 0.033 Uiso 1 1 calc R
H24D H 0.7523 0.9552 0.7605 0.033 Uiso 1 1 calc R
C25B C 0.7324(4) 0.8053(4) 0.6668(3) 0.0295(10) Uani 1 1 d .
H25C H 0.6531 0.7778 0.6402 0.035 Uiso 1 1 calc R
H25D H 0.7667 0.8273 0.6243 0.035 Uiso 1 1 calc R
C26B C 0.6748(4) 0.6159(4) 0.5795(3) 0.0388(12) Uani 1 1 d .
H26D H 0.6002 0.6016 0.5774 0.058 Uiso 1 1 calc R
H26E H 0.6858 0.5559 0.5786 0.058 Uiso 1 1 calc R
H26F H 0.6869 0.6229 0.5241 0.058 Uiso 1 1 calc R
C27B C 0.8614(4) 0.7338(4) 0.6645(3) 0.0246(9) Uani 1 1 d .
H27C H 0.8788 0.7631 0.6211 0.030 Uiso 1 1 calc R
H27D H 0.8615 0.6630 0.6381 0.030 Uiso 1 1 calc R
C28B C 0.9496(4) 0.8112(4) 0.7623(3) 0.0281(10) Uani 1 1 d .
H28C H 1.0201 0.8142 0.7574 0.034 Uiso 1 1 calc R
H28D H 0.9574 0.8850 0.7854 0.034 Uiso 1 1 calc R
C29B C 0.9883(4) 0.8630(4) 0.9300(3) 0.0306(11) Uani 1 1 d .
H29D H 0.9696 0.8385 0.9755 0.046 Uiso 1 1 calc R
H29E H 0.9751 0.9250 0.9422 0.046 Uiso 1 1 calc R
H29F H 1.0653 0.8847 0.9375 0.046 Uiso 1 1 calc R
C30B C 0.9511(3) 0.6855(3) 0.8141(3) 0.0185(8) Uani 1 1 d .
H30C H 0.9175 0.6310 0.7453 0.022 Uiso 1 1 calc R
H30D H 1.0310 0.7170 0.8296 0.022 Uiso 1 1 calc R
C31B C 1.0575(4) 0.6111(4) 1.0783(3) 0.0288(10) Uani 1 1 d .
C32B C 1.1143(4) 0.7325(4) 1.1496(3) 0.0344(10) Uani 1 1 d .
H32D H 1.1474 0.7730 1.1185 0.052 Uiso 1 1 calc R
H32E H 1.1710 0.7486 1.2037 0.052 Uiso 1 1 calc R
H32F H 1.0610 0.7537 1.1725 0.052 Uiso 1 1 calc R
C33B C 1.1412(4) 0.5775(5) 1.0434(4) 0.0432(13) Uani 1 1 d .
H33D H 1.1740 0.6170 1.0113 0.065 Uiso 1 1 calc R
H33E H 1.1050 0.4994 0.9985 0.065 Uiso 1 1 calc R
H33F H 1.1981 0.5948 1.0980 0.065 Uiso 1 1 calc R
C34B C 1.0068(5) 0.5505(5) 1.1288(3) 0.0472(13) Uani 1 1 d .
H34D H 0.9713 0.4722 1.0846 0.071 Uiso 1 1 calc R
H34E H 0.9527 0.5713 1.1503 0.071 Uiso 1 1 calc R
H34F H 1.0637 0.5689 1.1840 0.071 Uiso 1 1 calc R
C35B C 0.4668(5) 0.9142(4) 1.0876(3) 0.0374(12) Uani 1 1 d .
C36B C 0.3488(6) 0.8834(5) 1.0728(6) 0.081(2) Uani 1 1 d .
H36D H 0.3412 0.9295 1.1316 0.121 Uiso 1 1 calc R
H36E H 0.3087 0.8074 1.0562 0.121 Uiso 1 1 calc R
H36F H 0.3194 0.8933 1.0210 0.121 Uiso 1 1 calc R
C37B C 0.5295(5) 1.0350(4) 1.1181(4) 0.0380(12) Uani 1 1 d .
H37D H 0.6071 1.0564 1.1301 0.057 Uiso 1 1 calc R
H37E H 0.5192 1.0783 1.1765 0.057 Uiso 1 1 calc R
H37F H 0.5023 1.0473 1.0673 0.057 Uiso 1 1 calc R
C38B C 0.5122(7) 0.8985(5) 1.1686(4) 0.079(2) Uani 1 1 d .
H38D H 0.5890 0.9174 1.1778 0.119 Uiso 1 1 calc R
H38E H 0.4711 0.8226 1.1523 0.119 Uiso 1 1 calc R
H38F H 0.5055 0.9453 1.2276 0.119 Uiso 1 1 calc R
C39B C 0.7196(3) 0.7013(3) 0.9733(3) 0.0154(7) Uani 1 1 d .
C40B C 0.7721(3) 0.7613(3) 1.0821(3) 0.0274(8) Uani 1 1 d .
H40B H 0.8328 0.7438 1.0934 0.033 Uiso 1 1 calc R
C41B C 0.7004(3) 0.7198(3) 1.1301(2) 0.0436(9) Uani 1 1 d .
H41C H 0.6675 0.6397 1.0962 0.052 Uiso 1 1 calc R
H41D H 0.6405 0.7387 1.1244 0.052 Uiso 1 1 calc R
C42B C 0.7567(4) 0.7630(3) 1.2367(3) 0.0389(10) Uani 1 1 d .
C43B C 0.6927(3) 0.7685(3) 1.2936(3) 0.0435(9) Uani 1 1 d .
H43B H 0.6189 0.7499 1.2672 0.052 Uiso 1 1 calc R
C44B C 0.7343(3) 0.8006(4) 1.3886(3) 0.0379(9) Uani 1 1 d .
H44B H 0.6885 0.8030 1.4266 0.046 Uiso 1 1 calc R
C46B C 0.9078(4) 0.8246(3) 1.3733(3) 0.0327(9) Uani 1 1 d .
H46B H 0.9820 0.8442 1.3996 0.039 Uiso 1 1 calc R
C45B C 0.8422(4) 0.8296(4) 1.4294(3) 0.0317(10) Uani 1 1 d .
C47B C 0.8624(4) 0.7898(3) 1.2769(3) 0.0416(10) Uani 1 1 d .
H47B H 0.9067 0.7846 1.2377 0.050 Uiso 1 1 calc R
N1B N 0.5857(3) 0.3730(3) 0.8382(2) 0.0184(7) Uani 1 1 d .
N2B N 0.4390(3) 0.3414(3) 0.6740(2) 0.0191(7) Uani 1 1 d .
N3B N 0.4024(3) 0.4723(3) 0.8406(2) 0.0186(7) Uani 1 1 d .
N4B N 0.7382(3) 0.8729(3) 0.8348(2) 0.0185(7) Uani 1 1 d .
N5B N 0.7518(3) 0.7169(3) 0.6672(2) 0.0197(7) Uani 1 1 d .
N6B N 0.9202(3) 0.7734(3) 0.8313(2) 0.0194(7) Uani 1 1 d .
N7B N 0.8240(5) 0.8773(4) 1.1240(3) 0.0715(17) Uani 1 1 d .
H7BC H 0.7722 0.8981 1.1316 0.086 Uiso 1 1 d R
H7BD H 0.8572 0.9009 1.0880 0.086 Uiso 1 1 d R
O1B O 0.6425(2) 0.6076(2) 0.93613(19) 0.0195(6) Uani 1 1 d .
O2B O 0.7609(2) 0.7515(2) 0.93191(19) 0.0193(6) Uani 1 1 d .
O3B O 0.8779(3) 0.8640(3) 1.5244(2) 0.0447(9) Uani 1 1 d .
H3OB H 0.9462 0.8955 1.5452 0.067 Uiso 1 1 d R
S1B S 0.71077(8) 0.52625(8) 0.74390(6) 0.01602(19) Uani 1 1 d .
S2B S 0.54033(8) 0.61564(8) 0.74543(6) 0.01599(19) Uani 1 1 d .
Ni1B Ni 0.55362(3) 0.48940(3) 0.80049(3) 0.01420(10) Uani 1 1 d .
Ni2B Ni 0.74044(3) 0.71417(3) 0.79587(3) 0.01434(10) Uani 1 1 d .
C48 C 0.5358(5) 0.9066(5) 0.4001(5) 0.0616(16) Uani 1 1 d .
H48A H 0.5344 0.9760 0.4235 0.092 Uiso 1 1 calc R
H48B H 0.5749 0.8994 0.3542 0.092 Uiso 1 1 calc R
H48C H 0.5729 0.9038 0.4538 0.092 Uiso 1 1 calc R
C49 C 0.4233(6) 0.8169(6) 0.3532(4) 0.0577(16) Uani 1 1 d .
C50 C 0.4190(6) 0.0749(6) 0.8858(5) 0.0651(18) Uani 1 1 d .
H50A H 0.4796 0.0668 0.9133 0.098 Uiso 1 1 calc R
H50B H 0.4392 0.1521 0.9138 0.098 Uiso 1 1 calc R
H50C H 0.4023 0.0427 0.8167 0.098 Uiso 1 1 calc R
C51 C 0.3249(6) 0.0210(6) 0.9061(5) 0.0584(16) Uani 1 1 d .
C52 C 0.1417(5) 0.1548(5) 0.9252(4) 0.0584(15) Uani 1 1 d .
H52A H 0.1114 0.1831 0.9745 0.088 Uiso 1 1 calc R
H52B H 0.1293 0.0822 0.9120 0.088 Uiso 1 1 calc R
H52C H 0.1062 0.1509 0.8668 0.088 Uiso 1 1 calc R
C53 C 0.2565(6) 0.2255(6) 0.9578(5) 0.0580(16) Uani 1 1 d .
C54 C 0.2568(5) 0.9650(6) 0.4328(5) 0.0679(19) Uani 1 1 d .
H54A H 0.2819 0.9507 0.4828 0.102 Uiso 1 1 calc R
H54B H 0.2072 0.8961 0.3747 0.102 Uiso 1 1 calc R
H54C H 0.2185 1.0076 0.4542 0.102 Uiso 1 1 calc R
C55 C 0.3475(6) 1.0238(6) 0.4135(5) 0.0557(15) Uani 1 1 d .
C56 C 0.3943(11) 0.5637(12) 0.1724(9) 0.053(3) Uani 0.50 1 d P
H56A H 0.4545 0.5630 0.2099 0.079 Uiso 0.50 1 calc PR
H56B H 0.3913 0.6310 0.2092 0.079 Uiso 0.50 1 calc PR
H56C H 0.4058 0.5590 0.1130 0.079 Uiso 0.50 1 calc PR
C57 C 0.2940(11) 0.4730(12) 0.1506(7) 0.047(3) Uani 0.50 1 d P
N8 N 0.3387(6) 0.7533(5) 0.3187(5) 0.083(2) Uani 1 1 d .
N9 N 0.2503(6) -0.0260(7) 0.9211(6) 0.104(2) Uani 1 1 d .
N10 N 0.3473(5) 0.2839(5) 0.9849(5) 0.0743(17) Uani 1 1 d .
N11 N 0.4184(5) 1.0712(6) 0.3982(5) 0.0839(18) Uani 1 1 d .
N12 N 0.2172(7) 0.4001(8) 0.1338(7) 0.078(3) Uani 0.50 1 d P
Cl1A Cl -0.46660(10) -0.01659(10) -0.36039(9) 0.0374(3) Uani 1 1 d .
O4A O -0.3862(3) 0.0903(3) -0.3346(2) 0.0481(8) Uani 1 1 d .
O5A O -0.4269(4) -0.0925(4) -0.3912(4) 0.0799(15) Uani 1 1 d .
O6A O -0.5637(3) -0.0510(3) -0.4311(2) 0.0553(8) Uani 1 1 d .
O7A O -0.4914(3) -0.0097(3) -0.2738(2) 0.0635(9) Uani 1 1 d .
Cl1B Cl 1.15045(12) 1.03586(11) 1.66977(9) 0.0441(3) Uani 1 1 d .
O4B O 1.1073(4) 0.9853(4) 1.5719(3) 0.0877(13) Uani 1 1 d .
O5B O 1.0955(4) 0.9575(4) 1.6942(4) 0.1026(18) Uani 1 1 d .
O6B O 1.2600(3) 1.0652(4) 1.6974(4) 0.1084(18) Uani 1 1 d .
O7B O 1.1284(4) 1.1258(3) 1.7104(3) 0.0712(13) Uani 1 1 d .

loop_
_atom_site_aniso_label
_atom_site_aniso_U_11
_atom_site_aniso_U_22
_atom_site_aniso_U_33
_atom_site_aniso_U_23
_atom_site_aniso_U_13
_atom_site_aniso_U_12
C1A 0.0165(19) 0.0136(19) 0.0158(18) 0.0072(16) 0.0052(15) 0.0069(17)
C2A 0.018(2) 0.0106(19) 0.022(2) 0.0081(16) 0.0056(16) 0.0060(17)
C3A 0.0178(19) 0.0119(19) 0.026(2) 0.0065(17) 0.0081(16) 0.0044(16)
C4A 0.024(2) 0.017(2) 0.0199(18) 0.0067(16) 0.0076(15) 0.0103(17)
C5A 0.0197(19) 0.023(2) 0.027(2) 0.0142(17) 0.0119(16) 0.0115(17)
C6A 0.015(2) 0.015(2) 0.0215(19) 0.0103(17) 0.0044(16) 0.0069(17)
C7A 0.018(2) 0.015(2) 0.022(2) 0.0078(17) 0.0068(17) 0.0074(18)
C8A 0.036(3) 0.036(3) 0.035(2) 0.023(2) 0.018(2) 0.022(2)
C9A 0.021(2) 0.013(2) 0.043(3) 0.014(2) 0.016(2) 0.0067(19)
C10A 0.018(2) 0.017(2) 0.0228(19) -0.0009(17) 0.0020(17) 0.0056(18)
C11A 0.038(3) 0.029(3) 0.0118(19) 0.0038(19) 0.0036(19) 0.007(2)
C12A 0.021(2) 0.009(2) 0.030(2) 0.0013(17) 0.0012(18) 0.0044(18)
C13A 0.024(2) 0.021(2) 0.037(2) 0.0217(19) 0.0061(18) 0.0073(19)
C14A 0.030(2) 0.039(3) 0.031(2) 0.027(2) 0.0144(19) 0.019(2)
C15A 0.022(2) 0.014(2) 0.0194(19) 0.0085(17) 0.0073(17) 0.0075(18)
C16A 0.017(2) 0.011(2) 0.022(2) 0.0074(17) 0.0063(17) 0.0059(17)
C17A 0.018(2) 0.017(2) 0.0150(18) 0.0062(16) 0.0081(16) 0.0113(18)
C18A 0.020(2) 0.016(2) 0.0196(19) 0.0064(17) 0.0092(17) 0.0098(18)
C19A 0.0163(19) 0.018(2) 0.0240(19) 0.0100(16) 0.0078(16) 0.0071(17)
C20A 0.0197(19) 0.0163(19) 0.0224(18) 0.0068(16) 0.0068(16) 0.0099(16)
C21A 0.023(2) 0.014(2) 0.0235(19) 0.0109(17) 0.0098(17) 0.0094(18)
C22A 0.022(2) 0.023(2) 0.0200(19) 0.0146(18) 0.0107(17) 0.011(2)
C23A 0.026(2) 0.019(2) 0.031(2) 0.0089(19) 0.0041(19) 0.010(2)
C24A 0.022(2) 0.024(2) 0.038(2) 0.024(2) 0.014(2) 0.009(2)
C25A 0.028(2) 0.035(3) 0.032(2) 0.026(2) 0.0201(19) 0.019(2)
C26A 0.038(3) 0.027(2) 0.021(2) 0.0091(18) 0.0114(19) 0.009(2)
C27A 0.036(2) 0.033(2) 0.0265(19) 0.0221(18) 0.0176(17) 0.0221(19)
C28A 0.034(2) 0.032(2) 0.037(2) 0.0264(19) 0.0189(18) 0.020(2)
C29A 0.028(2) 0.0129(18) 0.0299(19) 0.0081(16) 0.0045(16) 0.0074(16)
C30A 0.025(2) 0.015(2) 0.023(2) 0.0095(17) 0.0108(18) 0.0121(19)
C31A 0.031(2) 0.019(2) 0.0242(18) 0.0043(16) 0.0162(16) 0.0110(17)
C32A 0.090(4) 0.038(3) 0.025(2) 0.014(2) 0.021(2) 0.036(3)
C33A 0.046(3) 0.021(2) 0.026(2) 0.0048(18) 0.0153(19) 0.017(2)
C34A 0.051(3) 0.028(3) 0.060(3) 0.005(2) 0.039(3) 0.011(2)
C35A 0.0211(19) 0.0169(19) 0.0230(18) 0.0086(15) 0.0011(15) 0.0044(16)
C36A 0.033(2) 0.031(2) 0.0219(19) 0.0066(18) 0.0032(17) 0.013(2)
C37A 0.035(2) 0.053(3) 0.047(3) 0.038(3) -0.003(2) 0.006(2)
C38A 0.032(3) 0.046(3) 0.039(2) 0.013(2) 0.001(2) 0.027(2)
C39A 0.0197(18) 0.0139(18) 0.0148(16) 0.0058(14) 0.0039(14) 0.0068(15)
C40A 0.0295(18) 0.0174(15) 0.0149(13) 0.0073(12) 0.0062(12) 0.0091(14)
C41A 0.0429(19) 0.0379(18) 0.0168(13) 0.0105(13) 0.0072(13) 0.0269(16)
C42A 0.0320(18) 0.0241(16) 0.0219(16) 0.0109(14) 0.0094(14) 0.0160(15)
C43A 0.0270(16) 0.0241(16) 0.0228(14) 0.0105(13) 0.0077(13) 0.0128(14)
C44A 0.038(2) 0.0229(18) 0.0188(15) 0.0099(14) 0.0029(14) 0.0143(17)
C45A 0.052(3) 0.027(2) 0.0221(19) 0.0178(18) 0.0118(18) 0.020(2)
C46A 0.034(2) 0.041(2) 0.040(2) 0.0269(19) 0.0181(17) 0.0138(17)
C47A 0.0247(17) 0.0304(18) 0.033(2) 0.0149(16) 0.0081(15) 0.0106(15)
N1A 0.024(2) 0.0110(17) 0.0237(18) 0.0086(15) 0.0091(16) 0.0073(16)
N2A 0.0171(18) 0.0135(17) 0.0176(16) 0.0038(14) 0.0027(14) 0.0037(15)
N3A 0.0155(17) 0.0122(17) 0.0206(16) 0.0083(14) 0.0046(14) 0.0022(14)
N4A 0.0208(19) 0.0147(18) 0.0219(17) 0.0098(15) 0.0075(15) 0.0065(16)
N5A 0.0263(19) 0.0204(18) 0.0188(16) 0.0123(15) 0.0107(15) 0.0134(16)
N6A 0.0195(17) 0.0145(17) 0.0201(15) 0.0086(13) 0.0070(13) 0.0074(15)
N7A 0.086(3) 0.0264(19) 0.0222(16) 0.0071(15) 0.0104(18) 0.020(2)
O1A 0.0168(14) 0.0142(15) 0.0157(13) 0.0073(12) 0.0037(11) 0.0020(12)
O2A 0.0215(15) 0.0163(14) 0.0159(13) 0.0086(12) 0.0059(12) 0.0066(12)
O3A 0.0391(19) 0.044(2) 0.0225(15) 0.0170(15) 0.0081(13) 0.0095(16)
S1A 0.0179(5) 0.0139(5) 0.0157(4) 0.0065(4) 0.0061(4) 0.0078(4)
S2A 0.0176(5) 0.0140(5) 0.0155(4) 0.0070(4) 0.0050(4) 0.0071(4)
Ni1A 0.0141(3) 0.0103(2) 0.0136(2) 0.0043(2) 0.0030(2) 0.0039(2)
Ni2A 0.0157(3) 0.0121(3) 0.0147(2) 0.0069(2) 0.0057(2) 0.0054(2)
C1B 0.015(2) 0.0110(19) 0.0172(18) 0.0049(16) 0.0031(16) 0.0054(17)
C2B 0.018(2) 0.0129(19) 0.0191(18) 0.0098(16) 0.0083(16) 0.0072(17)
C3B 0.0165(19) 0.0146(19) 0.0221(18) 0.0071(16) 0.0032(15) 0.0047(16)
C4B 0.023(2) 0.022(2) 0.0184(17) 0.0119(16) 0.0064(15) 0.0116(17)
C5B 0.022(2) 0.022(2) 0.022(2) 0.0130(18) 0.0076(17) 0.0111(19)
C6B 0.018(2) 0.017(2) 0.0197(19) 0.0085(17) 0.0083(16) 0.0097(18)
C7B 0.015(2) 0.014(2) 0.028(2) 0.0089(18) 0.0063(17) 0.0084(17)
C8B 0.030(2) 0.028(2) 0.026(2) 0.0161(19) 0.0122(18) 0.016(2)
C9B 0.0122(19) 0.0098(19) 0.037(2) 0.0072(17) 0.0024(17) -0.0001(16)
C10B 0.023(2) 0.015(2) 0.024(2) 0.0037(17) -0.0010(17) 0.0071(19)
C11B 0.037(3) 0.017(2) 0.022(2) 0.0062(19) 0.0009(19) 0.000(2)
C12B 0.014(2) 0.012(2) 0.038(2) 0.0054(19) -0.0044(18) 0.0013(17)
C13B 0.018(2) 0.014(2) 0.045(3) 0.011(2) 0.013(2) 0.0048(19)
C14B 0.039(3) 0.036(3) 0.027(2) 0.022(2) 0.022(2) 0.023(2)
C15B 0.016(2) 0.016(2) 0.024(2) 0.0086(18) 0.0065(17) 0.0071(18)
C16B 0.018(2) 0.0125(19) 0.0161(18) 0.0038(16) 0.0054(16) 0.0072(17)
C17B 0.017(2) 0.016(2) 0.0136(18) 0.0059(16) 0.0027(15) 0.0100(17)
C18B 0.019(2) 0.022(2) 0.0163(18) 0.0105(17) 0.0081(16) 0.0108(18)
C19B 0.030(2) 0.015(2) 0.024(2) 0.0091(17) 0.0115(18) 0.0138(19)
C20B 0.030(2) 0.019(2) 0.025(2) 0.0099(17) 0.0156(17) 0.0135(18)
C21B 0.025(2) 0.017(2) 0.0234(19) 0.0105(16) 0.0143(16) 0.0097(17)
C22B 0.016(2) 0.018(2) 0.024(2) 0.0136(18) 0.0084(17) 0.0072(18)
C23B 0.022(2) 0.015(2) 0.040(2) 0.0007(17) 0.0023(17) 0.0073(17)
C24B 0.033(2) 0.019(2) 0.054(3) 0.028(2) 0.032(2) 0.0174(18)
C25B 0.040(3) 0.046(3) 0.034(2) 0.032(2) 0.0241(19) 0.032(2)
C26B 0.047(3) 0.033(2) 0.0139(19) 0.0083(18) 0.0054(19) 0.002(2)
C27B 0.032(2) 0.033(2) 0.026(2) 0.021(2) 0.0195(19) 0.021(2)
C28B 0.021(2) 0.030(3) 0.047(3) 0.028(2) 0.016(2) 0.013(2)
C29B 0.019(2) 0.019(2) 0.029(2) -0.0025(19) -0.0047(18) 0.0055(19)
C30B 0.017(2) 0.014(2) 0.026(2) 0.0094(17) 0.0082(17) 0.0075(18)
C31B 0.029(2) 0.032(2) 0.0255(19) 0.0167(18) 0.0028(17) 0.013(2)
C32B 0.033(2) 0.030(2) 0.025(2) 0.0109(19) -0.0005(18) 0.008(2)
C33B 0.040(3) 0.043(3) 0.038(2) 0.015(2) -0.002(2) 0.024(3)
C34B 0.052(3) 0.043(3) 0.028(2) 0.024(2) -0.005(2) 0.004(2)
C35B 0.058(3) 0.020(2) 0.036(2) 0.0114(19) 0.028(2) 0.018(2)
C36B 0.068(4) 0.026(3) 0.129(6) 0.012(3) 0.079(4) 0.018(3)
C37B 0.051(3) 0.018(2) 0.038(3) 0.008(2) 0.026(2) 0.013(2)
C38B 0.176(8) 0.042(3) 0.034(3) 0.020(3) 0.051(4) 0.056(4)
C39B 0.0145(17) 0.0130(17) 0.0169(16) 0.0065(14) 0.0059(14) 0.0053(14)
C40B 0.031(2) 0.0168(16) 0.0188(15) 0.0080(13) 0.0016(13) -0.0008(14)
C41B 0.044(2) 0.040(2) 0.0284(17) 0.0122(16) 0.0122(15) 0.0062(17)
C42B 0.051(3) 0.0226(17) 0.0232(18) 0.0097(15) 0.0105(17) 0.0005(17)
C43B 0.041(2) 0.044(2) 0.0290(17) 0.0196(17) 0.0054(16) 0.0040(18)
C44B 0.037(2) 0.044(2) 0.0311(19) 0.0236(18) 0.0127(16) 0.0115(18)
C46B 0.048(3) 0.031(2) 0.034(2) 0.0221(18) 0.0180(19) 0.024(2)
C45B 0.048(3) 0.022(2) 0.024(2) 0.0141(17) 0.0138(18) 0.0119(19)
C47B 0.076(3) 0.026(2) 0.036(2) 0.0180(19) 0.037(2) 0.027(2)
N1B 0.0161(17) 0.0179(18) 0.0226(17) 0.0108(15) 0.0067(14) 0.0083(15)
N2B 0.0213(19) 0.0145(18) 0.0192(16) 0.0072(14) 0.0041(14) 0.0082(16)
N3B 0.0147(18) 0.0177(19) 0.0237(18) 0.0107(15) 0.0082(15) 0.0067(15)
N4B 0.0192(18) 0.0155(17) 0.0256(16) 0.0131(14) 0.0116(14) 0.0081(15)
N5B 0.0191(18) 0.0187(18) 0.0174(16) 0.0073(14) 0.0082(14) 0.0062(15)
N6B 0.0185(18) 0.0158(19) 0.0218(17) 0.0087(15) 0.0057(15) 0.0069(16)
N7B 0.102(4) 0.031(2) 0.032(2) 0.0136(18) 0.010(2) -0.009(2)
O1B 0.0250(16) 0.0115(14) 0.0151(13) 0.0042(11) 0.0068(12) 0.0047(13)
O2B 0.0228(15) 0.0125(14) 0.0163(13) 0.0055(11) 0.0072(12) 0.0038(12)
O3B 0.055(2) 0.058(3) 0.0293(17) 0.0329(18) 0.0147(16) 0.022(2)
S1B 0.0167(5) 0.0135(5) 0.0164(4) 0.0062(4) 0.0052(4) 0.0071(4)
S2B 0.0179(5) 0.0132(5) 0.0151(4) 0.0057(4) 0.0050(4) 0.0072(4)
Ni1B 0.0147(3) 0.0099(2) 0.0150(2) 0.0050(2) 0.0043(2) 0.0044(2)
Ni2B 0.0172(3) 0.0126(3) 0.0144(2) 0.0072(2) 0.0071(2) 0.0069(2)
C48 0.058(3) 0.070(4) 0.068(3) 0.042(3) 0.028(3) 0.030(3)
C49 0.073(5) 0.056(4) 0.047(3) 0.029(3) 0.016(3) 0.029(4)
C50 0.070(4) 0.060(4) 0.061(4) 0.034(3) 0.028(3) 0.019(4)
C51 0.045(3) 0.061(4) 0.072(4) 0.035(3) 0.020(3) 0.024(3)
C52 0.050(3) 0.070(4) 0.055(3) 0.033(3) 0.021(2) 0.024(3)
C53 0.061(4) 0.058(4) 0.074(4) 0.047(3) 0.027(3) 0.028(3)
C54 0.044(3) 0.082(5) 0.061(4) 0.041(4) 0.004(3) 0.012(3)
C55 0.049(3) 0.051(3) 0.063(3) 0.025(3) 0.013(3) 0.025(3)
C56 0.051(8) 0.069(9) 0.059(7) 0.041(7) 0.024(6) 0.035(7)
C57 0.050(7) 0.063(8) 0.032(5) 0.022(5) 0.013(4) 0.033(6)
N8 0.076(4) 0.063(4) 0.080(4) 0.040(3) -0.004(3) 0.008(3)
N9 0.056(4) 0.131(6) 0.166(7) 0.104(6) 0.052(4) 0.044(4)
N10 0.074(4) 0.064(4) 0.101(4) 0.063(4) 0.033(3) 0.022(3)
N11 0.055(3) 0.088(4) 0.119(5) 0.059(4) 0.043(3) 0.029(3)
N12 0.052(5) 0.063(6) 0.087(6) 0.016(5) 0.017(5) 0.022(5)
Cl1A 0.0335(6) 0.0274(6) 0.0360(6) 0.0150(5) -0.0018(5) 0.0050(5)
O4A 0.0384(15) 0.0305(15) 0.0562(17) 0.0253(14) -0.0024(13) -0.0003(12)
O5A 0.072(3) 0.063(3) 0.096(3) 0.028(3) 0.005(2) 0.044(3)
O6A 0.0373(17) 0.062(2) 0.0483(17) 0.0267(16) 0.0000(13) 0.0119(15)
O7A 0.0524(19) 0.054(2) 0.0480(17) 0.0280(16) 0.0041(14) -0.0081(15)
Cl1B 0.0436(7) 0.0315(6) 0.0396(6) 0.0175(5) 0.0053(5) 0.0038(5)
O4B 0.118(4) 0.114(4) 0.050(2) 0.034(2) 0.028(2) 0.079(3)
O5B 0.106(4) 0.060(3) 0.183(5) 0.085(4) 0.090(4) 0.036(3)
O6B 0.035(2) 0.104(4) 0.152(5) 0.077(4) -0.015(3) 0.000(2)
O7B 0.120(4) 0.028(2) 0.065(2) 0.0249(19) 0.042(3) 0.027(2)

loop_
_atom_type_symbol
_atom_type_description
_atom_type_scat_dispersion_real
_atom_type_scat_dispersion_imag
_atom_type_scat_source
C C 0.0033 0.0016 'International Tables Vol C Tables 4.2.6.8 and 6.1.1.4'
H H 0.0000 0.0000 'International Tables Vol C Tables 4.2.6.8 and 6.1.1.4'
N N 0.0061 0.0033 'International Tables Vol C Tables 4.2.6.8 and 6.1.1.4'
O O 0.0106 0.0060 'International Tables Vol C Tables 4.2.6.8 and 6.1.1.4'
S S 0.1246 0.1234 'International Tables Vol C Tables 4.2.6.8 and 6.1.1.4'
Cl Cl 0.1484 0.1585 'International Tables Vol C Tables 4.2.6.8 and 6.1.1.4'
Ni Ni 0.3393 1.1124 'International Tables Vol C Tables 4.2.6.8 and 6.1.1.4'

loop_
_geom_angle_atom_site_label_1
_geom_angle_atom_site_label_2
_geom_angle_atom_site_label_3
_geom_angle
C2A C1A C6A 118.1(3)
C2A C1A S1A 121.5(3)
C6A C1A S1A 120.4(3)
C3A C2A C1A 119.2(4)
C3A C2A C30A 122.5(4)
C1A C2A C30A 117.9(3)
C2A C3A C4A 122.7(4)
C2A C3A H3A 118.6
C4A C3A H3A 118.6
C5A C4A C3A 116.4(4)
C5A C4A C31A 120.0(4)
C3A C4A C31A 123.5(4)
C6A C5A C4A 123.3(4)
C6A C5A H5A 118.3
C4A C5A H5A 118.3
C5A C6A C1A 119.3(4)
C5A C6A C7A 121.9(4)
C1A C6A C7A 118.5(3)
N1A C7A C6A 115.8(3)
N1A C7A H7A1 108.3
C6A C7A H7A1 108.3
N1A C7A H7A2 108.3
C6A C7A H7A2 108.3
H7A1 C7A H7A2 107.4
N1A C8A H8A1 109.5
N1A C8A H8A2 109.5
H8A1 C8A H8A2 109.5
N1A C8A H8A3 109.5
H8A1 C8A H8A3 109.5
H8A2 C8A H8A3 109.5
N1A C9A C10A 110.7(4)
N1A C9A H9A1 109.5
C10A C9A H9A1 109.5
N1A C9A H9A2 109.5
C10A C9A H9A2 109.5
H9A1 C9A H9A2 108.1
N2A C10A C9A 112.5(3)
N2A C10A H10A 109.1
C9A C10A H10A 109.1
N2A C10A H10B 109.1
C9A C10A H10B 109.1
H10A C10A H10B 107.8
N2A C11A H11A 109.5
N2A C11A H11B 109.5
H11A C11A H11B 109.5
N2A C11A H11C 109.5
H11A C11A H11C 109.5
H11B C11A H11C 109.5
N2A C12A C13A 113.8(3)
N2A C12A H12A 108.8
C13A C12A H12A 108.8
N2A C12A H12B 108.8
C13A C12A H12B 108.8
H12A C12A H12B 107.7
N3A C13A C12A 110.3(3)
N3A C13A H13A 109.6
C12A C13A H13A 109.6
N3A C13A H13B 109.6
C12A C13A H13B 109.6
H13A C13A H13B 108.1
N3A C14A H14A 109.5
N3A C14A H14B 109.5
H14A C14A H14B 109.5
N3A C14A H14C 109.5
H14A C14A H14C 109.5
H14B C14A H14C 109.5
N3A C15A C16A 117.0(3)
N3A C15A H15A 108.0
C16A C15A H15A 108.0
N3A C15A H15B 108.0
C16A C15A H15B 108.0
H15A C15A H15B 107.3
C21A C16A C17A 120.1(4)
C21A C16A C15A 120.6(4)
C17A C16A C15A 118.9(3)
C16A C17A C18A 118.4(4)
C16A C17A S2A 121.0(3)
C18A C17A S2A 120.6(3)
C19A C18A C17A 119.4(4)
C19A C18A C22A 120.4(4)
C17A C18A C22A 119.9(4)
C20A C19A C18A 122.5(4)
C20A C19A H19A 118.7
C18A C19A H19A 118.7
C21A C20A C19A 116.6(4)
C21A C20A C35A 123.9(4)
C19A C20A C35A 119.5(4)
C20A C21A C16A 122.4(4)
C20A C21A H21A 118.8
C16A C21A H21A 118.8
N4A C22A C18A 115.7(3)
N4A C22A H22A 108.4
C18A C22A H22A 108.4
N4A C22A H22B 108.4
C18A C22A H22B 108.4
H22A C22A H22B 107.4
N4A C23A H23A 109.5
N4A C23A H23B 109.5
H23A C23A H23B 109.5
N4A C23A H23C 109.5
H23A C23A H23C 109.5
H23B C23A H23C 109.5
N4A C24A C25A 112.3(4)
N4A C24A H24A 109.1
C25A C24A H24A 109.1
N4A C24A H24B 109.1
C25A C24A H24B 109.1
H24A C24A H24B 107.9
C24A C25A N5A 113.6(3)
C24A C25A H25A 108.9
N5A C25A H25A 108.9
C24A C25A H25B 108.9
N5A C25A H25B 108.9
H25A C25A H25B 107.7
N5A C26A H26A 109.5
N5A C26A H26B 109.5
H26A C26A H26B 109.5
N5A C26A H26C 109.5
H26A C26A H26C 109.5
H26B C26A H26C 109.5
N5A C27A C28A 112.9(4)
N5A C27A H27A 109.0
C28A C27A H27A 109.0
N5A C27A H27B 109.0
C28A C27A H27B 109.0
H27A C27A H27B 107.8
N6A C28A C27A 110.1(4)
N6A C28A H28A 109.6
C27A C28A H28A 109.6
N6A C28A H28B 109.6
C27A C28A H28B 109.6
H28A C28A H28B 108.2
N6A C29A H29A 109.5
N6A C29A H29B 109.5
H29A C29A H29B 109.5
N6A C29A H29C 109.5
H29A C29A H29C 109.5
H29B C29A H29C 109.5
N6A C30A C2A 117.5(3)
N6A C30A H30A 107.9
C2A C30A H30A 107.9
N6A C30A H30B 107.9
C2A C30A H30B 107.9
H30A C30A H30B 107.2
C33A C31A C32A 108.9(4)
C33A C31A C34A 107.7(4)
C32A C31A C34A 109.8(4)
C33A C31A C4A 112.3(4)
C32A C31A C4A 108.2(4)
C34A C31A C4A 109.9(4)
C31A C32A H32A 109.5
C31A C32A H32B 109.5
H32A C32A H32B 109.5
C31A C32A H32C 109.5
H32A C32A H32C 109.5
H32B C32A H32C 109.5
C31A C33A H33A 109.5
C31A C33A H33B 109.5
H33A C33A H33B 109.5
C31A C33A H33C 109.5
H33A C33A H33C 109.5
H33B C33A H33C 109.5
C31A C34A H34A 109.5
C31A C34A H34B 109.5
H34A C34A H34B 109.5
C31A C34A H34C 109.5
H34A C34A H34C 109.5
H34B C34A H34C 109.5
C37A C35A C38A 108.3(4)
C37A C35A C20A 112.0(4)
C38A C35A C20A 108.8(3)
C37A C35A C36A 108.2(4)
C38A C35A C36A 108.9(4)
C20A C35A C36A 110.5(4)
C35A C36A H36A 109.5
C35A C36A H36B 109.5
H36A C36A H36B 109.5
C35A C36A H36C 109.5
H36A C36A H36C 109.5
H36B C36A H36C 109.5
C35A C37A H37A 109.5
C35A C37A H37B 109.5
H37A C37A H37B 109.5
C35A C37A H37C 109.5
H37A C37A H37C 109.5
H37B C37A H37C 109.5
C35A C38A H38A 109.5
C35A C38A H38B 109.5
H38A C38A H38B 109.5
C35A C38A H38C 109.5
H38A C38A H38C 109.5
H38B C38A H38C 109.5
O2A C39A O1A 127.7(4)
O2A C39A C40A 116.7(4)
O1A C39A C40A 115.6(3)
N7A C40A C41A 112.2(3)
N7A C40A C39A 115.0(3)
C41A C40A C39A 108.4(3)
N7A C40A H40A 106.9
C41A C40A H40A 106.9
C39A C40A H40A 106.9
C42A C41A C40A 115.4(2)
C42A C41A H41A 108.4
C40A C41A H41A 108.4
C42A C41A H41B 108.4
C40A C41A H41B 108.4
H41A C41A H41B 107.5
C43A C42A C47A 117.6(3)
C43A C42A C41A 121.7(3)
C47A C42A C41A 120.5(3)
C42A C43A C44A 121.8(3)
C42A C43A H43A 119.1
C44A C43A H43A 119.1
C43A C44A C45A 118.9(4)
C43A C44A H44A 120.5
C45A C44A H44A 120.5
C46A C45A O3A 118.3(4)
C46A C45A C44A 119.4(4)
O3A C45A C44A 122.3(4)
C45A C46A C47A 121.8(4)
C45A C46A H46A 119.1
C47A C46A H46A 119.1
C46A C47A C42A 120.5(3)
C46A C47A H47A 119.7
C42A C47A H47A 119.7
C8A N1A C9A 109.9(4)
C8A N1A C7A 106.8(3)
C9A N1A C7A 105.9(3)
C8A N1A Ni1A 117.0(3)
C9A N1A Ni1A 105.7(2)
C7A N1A Ni1A 111.1(2)
C11A N2A C12A 109.1(3)
C11A N2A C10A 106.0(3)
C12A N2A C10A 111.4(3)
C11A N2A Ni1A 114.3(3)
C12A N2A Ni1A 108.4(2)
C10A N2A Ni1A 107.6(2)
C15A N3A C14A 107.1(3)
C15A N3A C13A 107.9(3)
C14A N3A C13A 108.6(3)
C15A N3A Ni1A 111.7(2)
C14A N3A Ni1A 116.4(3)
C13A N3A Ni1A 104.8(2)
C24A N4A C23A 111.1(4)
C24A N4A C22A 106.6(3)
C23A N4A C22A 105.6(3)
C24A N4A Ni2A 103.6(2)
C23A N4A Ni2A 116.3(3)
C22A N4A Ni2A 113.3(3)
C27A N5A C25A 111.5(4)
C27A N5A C26A 107.0(3)
C25A N5A C26A 108.6(3)
C27A N5A Ni2A 108.4(2)
C25A N5A Ni2A 107.2(2)
C26A N5A Ni2A 114.2(3)
C28A N6A C29A 109.7(3)
C28A N6A C30A 106.1(3)
C29A N6A C30A 107.6(3)
C28A N6A Ni2A 106.7(2)
C29A N6A Ni2A 116.3(2)
C30A N6A Ni2A 109.9(2)
C40A N7A H7AA 108.4
C40A N7A H7AB 109.8
H7AA N7A H7AB 109.9
C39A O1A Ni1A 134.5(2)
C39A O2A Ni2A 133.1(3)
C45A O3A H3OA 109.4
C1A S1A Ni2A 100.93(14)
C1A S1A Ni1A 101.55(13)
Ni2A S1A Ni1A 89.30(3)
C17A S2A Ni1A 103.42(13)
C17A S2A Ni2A 103.84(14)
Ni1A S2A Ni2A 90.61(3)
O1A Ni1A N2A 165.29(12)
O1A Ni1A N3A 88.94(12)
N2A Ni1A N3A 82.26(13)
O1A Ni1A N1A 87.42(12)
N2A Ni1A N1A 82.33(13)
N3A Ni1A N1A 98.80(12)
O1A Ni1A S2A 94.54(8)
N2A Ni1A S2A 97.38(9)
N3A Ni1A S2A 91.10(9)
N1A Ni1A S2A 169.95(9)
O1A Ni1A S1A 93.21(8)
N2A Ni1A S1A 97.45(10)
N3A Ni1A S1A 170.26(9)
N1A Ni1A S1A 90.79(9)
S2A Ni1A S1A 79.27(3)
O2A Ni2A N5A 164.62(13)
O2A Ni2A N4A 88.07(12)
N5A Ni2A N4A 83.15(13)
O2A Ni2A N6A 87.85(11)
N5A Ni2A N6A 81.00(12)
N4A Ni2A N6A 98.38(13)
O2A Ni2A S2A 95.45(8)
N5A Ni2A S2A 97.27(10)
N4A Ni2A S2A 90.80(9)
N6A Ni2A S2A 170.35(9)
O2A Ni2A S1A 93.48(9)
N5A Ni2A S1A 97.29(10)
N4A Ni2A S1A 170.37(9)
N6A Ni2A S1A 91.18(9)
S2A Ni2A S1A 79.59(4)
C6B C1B C2B 119.1(3)
C6B C1B S1B 120.6(3)
C2B C1B S1B 120.2(3)
C3B C2B C1B 119.7(4)
C3B C2B C30B 120.9(4)
C1B C2B C30B 118.9(3)
C2B C3B C4B 122.0(4)
C2B C3B H3B 119.0
C4B C3B H3B 119.0
C5B C4B C3B 117.5(4)
C5B C4B C31B 121.9(4)
C3B C4B C31B 120.4(4)
C4B C5B C6B 121.1(4)
C4B C5B H5B 119.4
C6B C5B H5B 119.4
C1B C6B C5B 119.7(4)
C1B C6B C7B 119.1(3)
C5B C6B C7B 120.7(4)
C6B C7B N1B 115.4(3)
C6B C7B H7B1 108.4
N1B C7B H7B1 108.4
C6B C7B H7B2 108.4
N1B C7B H7B2 108.4
H7B1 C7B H7B2 107.5
N1B C8B H8B1 109.5
N1B C8B H8B2 109.5
H8B1 C8B H8B2 109.5
N1B C8B H8B3 109.5
H8B1 C8B H8B3 109.5
H8B2 C8B H8B3 109.5
N1B C9B C10B 111.3(4)
N1B C9B H9B1 109.4
C10B C9B H9B1 109.4
N1B C9B H9B2 109.4
C10B C9B H9B2 109.4
H9B1 C9B H9B2 108.0
N2B C10B C9B 112.8(3)
N2B C10B H10C 109.0
C9B C10B H10C 109.0
N2B C10B H10D 109.0
C9B C10B H10D 109.0
H10C C10B H10D 107.8
N2B C11B H11D 109.5
N2B C11B H11E 109.5
H11D C11B H11E 109.5
N2B C11B H11F 109.5
H11D C11B H11F 109.5
H11E C11B H11F 109.5
C13B C12B N2B 114.6(3)
C13B C12B H12C 108.6
N2B C12B H12C 108.6
C13B C12B H12D 108.6
N2B C12B H12D 108.6
H12C C12B H12D 107.6
C12B C13B N3B 110.7(4)
C12B C13B H13C 109.5
N3B C13B H13C 109.5
C12B C13B H13D 109.5
N3B C13B H13D 109.5
H13C C13B H13D 108.1
N3B C14B H14D 109.5
N3B C14B H14E 109.5
H14D C14B H14E 109.5
N3B C14B H14F 109.5
H14D C14B H14F 109.5
H14E C14B H14F 109.5
N3B C15B C16B 115.9(3)
N3B C15B H15C 108.3
C16B C15B H15C 108.3
N3B C15B H15D 108.3
C16B C15B H15D 108.3
H15C C15B H15D 107.4
C17B C16B C21B 120.0(4)
C17B C16B C15B 119.9(3)
C21B C16B C15B 119.7(4)
C16B C17B C18B 119.4(3)
C16B C17B S2B 120.4(3)
C18B C17B S2B 120.2(3)
C17B C18B C19B 119.9(4)
C17B C18B C22B 120.7(3)
C19B C18B C22B 119.0(4)
C20B C19B C18B 121.7(4)
C20B C19B H19B 119.1
C18B C19B H19B 119.1
C19B C20B C21B 116.9(4)
C19B C20B C35B 124.0(4)
C21B C20B C35B 119.2(4)
C20B C21B C16B 121.5(4)
C20B C21B H21B 119.2
C16B C21B H21B 119.2
N4B C22B C18B 115.0(3)
N4B C22B H22C 108.5
C18B C22B H22C 108.5
N4B C22B H22D 108.5
C18B C22B H22D 108.5
H22C C22B H22D 107.5
N4B C23B H23D 109.5
N4B C23B H23E 109.5
H23D C23B H23E 109.5
N4B C23B H23F 109.5
H23D C23B H23F 109.5
H23E C23B H23F 109.5
N4B C24B C25B 111.4(4)
N4B C24B H24C 109.3
C25B C24B H24C 109.3
N4B C24B H24D 109.3
C25B C24B H24D 109.3
H24C C24B H24D 108.0
N5B C25B C24B 113.4(3)
N5B C25B H25C 108.9
C24B C25B H25C 108.9
N5B C25B H25D 108.9
C24B C25B H25D 108.9
H25C C25B H25D 107.7
N5B C26B H26D 109.5
N5B C26B H26E 109.5
H26D C26B H26E 109.5
N5B C26B H26F 109.5
H26D C26B H26F 109.5
H26E C26B H26F 109.5
N5B C27B C28B 113.1(3)
N5B C27B H27C 109.0
C28B C27B H27C 109.0
N5B C27B H27D 109.0
C28B C27B H27D 109.0
H27C C27B H27D 107.8
N6B C28B C27B 109.9(4)
N6B C28B H28C 109.7
C27B C28B H28C 109.7
N6B C28B H28D 109.7
C27B C28B H28D 109.7
H28C C28B H28D 108.2
N6B C29B H29D 109.5
N6B C29B H29E 109.5
H29D C29B H29E 109.5
N6B C29B H29F 109.5
H29D C29B H29F 109.5
H29E C29B H29F 109.5
C2B C30B N6B 115.1(3)
C2B C30B H30C 108.5
N6B C30B H30C 108.5
C2B C30B H30D 108.5
N6B C30B H30D 108.5
H30C C30B H30D 107.5
C34B C31B C32B 108.1(4)
C34B C31B C33B 109.7(4)
C32B C31B C33B 109.5(4)
C34B C31B C4B 111.2(4)
C32B C31B C4B 109.9(4)
C33B C31B C4B 108.5(4)
C31B C32B H32D 109.5
C31B C32B H32E 109.5
H32D C32B H32E 109.5
C31B C32B H32F 109.5
H32D C32B H32F 109.5
H32E C32B H32F 109.5
C31B C33B H33D 109.5
C31B C33B H33E 109.5
H33D C33B H33E 109.5
C31B C33B H33F 109.5
H33D C33B H33F 109.5
H33E C33B H33F 109.5
C31B C34B H34D 109.5
C31B C34B H34E 109.5
H34D C34B H34E 109.5
C31B C34B H34F 109.5
H34D C34B H34F 109.5
H34E C34B H34F 109.5
C36B C35B C20B 110.3(5)
C36B C35B C38B 109.2(5)
C20B C35B C38B 108.7(4)
C36B C35B C37B 109.0(4)
C20B C35B C37B 111.8(4)
C38B C35B C37B 107.8(5)
C35B C36B H36D 109.5
C35B C36B H36E 109.5
H36D C36B H36E 109.5
C35B C36B H36F 109.5
H36D C36B H36F 109.5
H36E C36B H36F 109.5
C35B C37B H37D 109.5
C35B C37B H37E 109.5
H37D C37B H37E 109.5
C35B C37B H37F 109.5
H37D C37B H37F 109.5
H37E C37B H37F 109.5
C35B C38B H38D 109.5
C35B C38B H38E 109.5
H38D C38B H38E 109.5
C35B C38B H38F 109.5
H38D C38B H38F 109.5
H38E C38B H38F 109.5
O1B C39B O2B 127.6(4)
O1B C39B C40B 116.4(3)
O2B C39B C40B 115.9(4)
N7B C40B C41B 114.0(4)
N7B C40B C39B 113.3(3)
C41B C40B C39B 113.5(3)
N7B C40B H40B 104.9
C41B C40B H40B 104.9
C39B C40B H40B 104.9
C40B C41B C42B 115.0(3)
C40B C41B H41C 108.5
C42B C41B H41C 108.5
C40B C41B H41D 108.5
C42B C41B H41D 108.5
H41C C41B H41D 107.5
C47B C42B C43B 118.1(4)
C47B C42B C41B 125.2(4)
C43B C42B C41B 116.6(4)
C42B C43B C44B 120.8(4)
C42B C43B H43B 119.6
C44B C43B H43B 119.6
C43B C44B C45B 120.8(4)
C43B C44B H44B 119.6
C45B C44B H44B 119.6
C45B C46B C47B 118.4(4)
C45B C46B H46B 120.8
C47B C46B H46B 120.8
O3B C45B C46B 123.6(5)
O3B C45B C44B 117.1(4)
C46B C45B C44B 119.2(4)
C42B C47B C46B 122.7(4)
C42B C47B H47B 118.7
C46B C47B H47B 118.7
C9B N1B C8B 110.5(3)
C9B N1B C7B 105.7(3)
C8B N1B C7B 106.1(3)
C9B N1B Ni1B 105.6(2)
C8B N1B Ni1B 117.7(3)
C7B N1B Ni1B 110.7(2)
C12B N2B C11B 109.3(3)
C12B N2B C10B 110.6(3)
C11B N2B C10B 106.6(3)
C12B N2B Ni1B 107.7(2)
C11B N2B Ni1B 114.2(3)
C10B N2B Ni1B 108.5(2)
C15B N3B C13B 107.6(3)
C15B N3B C14B 106.9(3)
C13B N3B C14B 109.3(4)
C15B N3B Ni1B 112.1(3)
C13B N3B Ni1B 104.4(2)
C14B N3B Ni1B 116.3(3)
C23B N4B C22B 105.8(3)
C23B N4B C24B 110.8(4)
C22B N4B C24B 105.6(3)
C23B N4B Ni2B 117.7(3)
C22B N4B Ni2B 111.7(2)
C24B N4B Ni2B 104.8(2)
C26B N5B C27B 106.3(3)
C26B N5B C25B 108.1(4)
C27B N5B C25B 111.3(4)
C26B N5B Ni2B 114.5(3)
C27B N5B Ni2B 107.8(2)
C25B N5B Ni2B 108.9(2)
C29B N6B C30B 107.0(3)
C29B N6B C28B 109.2(4)
C30B N6B C28B 106.4(3)
C29B N6B Ni2B 115.8(3)
C30B N6B Ni2B 113.1(3)
C28B N6B Ni2B 104.9(2)
C40B N7B H7BC 107.5
C40B N7B H7BD 113.2
H7BC N7B H7BD 109.0
C39B O1B Ni1B 133.8(2)
C39B O2B Ni2B 134.9(3)
C45B O3B H3OB 109.6
C1B S1B Ni1B 102.00(13)
C1B S1B Ni2B 102.72(13)
Ni1B S1B Ni2B 89.96(3)
C17B S2B Ni2B 102.47(14)
C17B S2B Ni1B 102.43(13)
Ni2B S2B Ni1B 90.00(3)
O1B Ni1B N2B 165.06(13)
O1B Ni1B N3B 88.27(12)
N2B Ni1B N3B 82.13(13)
O1B Ni1B N1B 88.38(12)
N2B Ni1B N1B 81.85(13)
N3B Ni1B N1B 98.73(12)
O1B Ni1B S1B 93.80(9)
N2B Ni1B S1B 97.69(9)
N3B Ni1B S1B 169.71(9)
N1B Ni1B S1B 91.41(9)
O1B Ni1B S2B 94.09(9)
N2B Ni1B S2B 97.37(9)
N3B Ni1B S2B 90.36(9)
N1B Ni1B S2B 170.65(9)
S1B Ni1B S2B 79.44(3)
O2B Ni2B N5B 164.95(13)
O2B Ni2B N6B 87.83(12)
N5B Ni2B N6B 82.88(13)
O2B Ni2B N4B 87.54(12)
N5B Ni2B N4B 82.29(13)
N6B Ni2B N4B 99.00(13)
O2B Ni2B S2B 93.75(9)
N5B Ni2B S2B 97.56(10)
N6B Ni2B S2B 169.46(9)
N4B Ni2B S2B 91.48(9)
O2B Ni2B S1B 93.62(8)
N5B Ni2B S1B 98.18(10)
N6B Ni2B S1B 90.09(9)
N4B Ni2B S1B 170.88(10)
S2B Ni2B S1B 79.41(3)
C49 C48 H48A 109.5
C49 C48 H48B 109.5
H48A C48 H48B 109.5
C49 C48 H48C 109.5
H48A C48 H48C 109.5
H48B C48 H48C 109.5
N8 C49 C48 177.4(8)
C51 C50 H50A 109.5
C51 C50 H50B 109.5
H50A C50 H50B 109.5
C51 C50 H50C 109.5
H50A C50 H50C 109.5
H50B C50 H50C 109.5
N9 C51 C50 177.1(8)
C53 C52 H52A 109.5
C53 C52 H52B 109.5
H52A C52 H52B 109.5
C53 C52 H52C 109.5
H52A C52 H52C 109.5
H52B C52 H52C 109.5
N10 C53 C52 178.2(8)
C55 C54 H54A 109.5
C55 C54 H54B 109.5
H54A C54 H54B 109.5
C55 C54 H54C 109.5
H54A C54 H54C 109.5
H54B C54 H54C 109.5
N11 C55 C54 178.9(8)
C57 C56 H56A 109.5
C57 C56 H56B 109.5
H56A C56 H56B 109.5
C57 C56 H56C 109.5
H56A C56 H56C 109.5
H56B C56 H56C 109.5
N12 C57 C56 177.8(10)
O5A Cl1A O6A 110.6(3)
O5A Cl1A O4A 111.8(3)
O6A Cl1A O4A 111.1(2)
O5A Cl1A O7A 108.1(3)
O6A Cl1A O7A 108.5(2)
O4A Cl1A O7A 106.6(2)
O4B Cl1B O6B 110.2(3)
O4B Cl1B O5B 105.3(3)
O6B Cl1B O5B 108.7(3)
O4B Cl1B O7B 108.5(3)
O6B Cl1B O7B 113.3(3)
O5B Cl1B O7B 110.5(3)

loop_
_geom_bond_atom_site_label_1
_geom_bond_atom_site_label_2
_geom_bond_distance
C1A C2A 1.409(6)
C1A C6A 1.423(6)
C1A S1A 1.759(4)
C2A C3A 1.382(5)
C2A C30A 1.494(5)
C3A C4A 1.391(6)
C3A H3A 0.9500
C4A C5A 1.391(6)
C4A C31A 1.538(5)
C5A C6A 1.362(5)
C5A H5A 0.9500
C6A C7A 1.502(6)
C7A N1A 1.496(5)
C7A H7A1 0.9900
C7A H7A2 0.9900
C8A N1A 1.454(5)
C8A H8A1 0.9800
C8A H8A2 0.9800
C8A H8A3 0.9800
C9A N1A 1.467(6)
C9A C10A 1.545(6)
C9A H9A1 0.9900
C9A H9A2 0.9900
C10A N2A 1.487(5)
C10A H10A 0.9900
C10A H10B 0.9900
C11A N2A 1.479(5)
C11A H11A 0.9800
C11A H11B 0.9800
C11A H11C 0.9800
C12A N2A 1.485(5)
C12A C13A 1.514(6)
C12A H12A 0.9900
C12A H12B 0.9900
C13A N3A 1.489(6)
C13A H13A 0.9900
C13A H13B 0.9900
C14A N3A 1.479(5)
C14A H14A 0.9800
C14A H14B 0.9800
C14A H14C 0.9800
C15A N3A 1.470(5)
C15A C16A 1.498(6)
C15A H15A 0.9900
C15A H15B 0.9900
C16A C21A 1.389(6)
C16A C17A 1.397(5)
C17A C18A 1.400(6)
C17A S2A 1.756(4)
C18A C19A 1.399(6)
C18A C22A 1.510(6)
C19A C20A 1.389(6)
C19A H19A 0.9500
C20A C21A 1.386(6)
C20A C35A 1.528(6)
C21A H21A 0.9500
C22A N4A 1.484(5)
C22A H22A 0.9900
C22A H22B 0.9900
C23A N4A 1.469(6)
C23A H23A 0.9800
C23A H23B 0.9800
C23A H23C 0.9800
C24A N4A 1.467(5)
C24A C25A 1.488(7)
C24A H24A 0.9900
C24A H24B 0.9900
C25A N5A 1.499(5)
C25A H25A 0.9900
C25A H25B 0.9900
C26A N5A 1.499(6)
C26A H26A 0.9800
C26A H26B 0.9800
C26A H26C 0.9800
C27A N5A 1.492(5)
C27A C28A 1.514(7)
C27A H27A 0.9900
C27A H27B 0.9900
C28A N6A 1.481(5)
C28A H28A 0.9900
C28A H28B 0.9900
C29A N6A 1.492(6)
C29A H29A 0.9800
C29A H29B 0.9800
C29A H29C 0.9800
C30A N6A 1.493(5)
C30A H30A 0.9900
C30A H30B 0.9900
C31A C33A 1.522(7)
C31A C32A 1.531(7)
C31A C34A 1.535(7)
C32A H32A 0.9800
C32A H32B 0.9800
C32A H32C 0.9800
C33A H33A 0.9800
C33A H33B 0.9800
C33A H33C 0.9800
C34A H34A 0.9800
C34A H34B 0.9800
C34A H34C 0.9800
C35A C37A 1.526(6)
C35A C38A 1.527(6)
C35A C36A 1.531(6)
C36A H36A 0.9800
C36A H36B 0.9800
C36A H36C 0.9800
C37A H37A 0.9800
C37A H37B 0.9800
C37A H37C 0.9800
C38A H38A 0.9800
C38A H38B 0.9800
C38A H38C 0.9800
C39A O2A 1.257(5)
C39A O1A 1.264(5)
C39A C40A 1.537(5)
C40A N7A 1.441(6)
C40A C41A 1.522(4)
C40A H40A 1.0000
C41A C42A 1.513(4)
C41A H41A 0.9900
C41A H41B 0.9900
C42A C43A 1.392(4)
C42A C47A 1.401(5)
C43A C44A 1.396(5)
C43A H43A 0.9500
C44A C45A 1.399(6)
C44A H44A 0.9500
C45A C46A 1.366(6)
C45A O3A 1.366(5)
C46A C47A 1.374(5)
C46A H46A 0.9500
C47A H47A 0.9500
N1A Ni1A 2.274(3)
N2A Ni1A 2.147(3)
N3A Ni1A 2.256(3)
N4A Ni2A 2.238(4)
N5A Ni2A 2.141(3)
N6A Ni2A 2.292(3)
N7A H7AA 0.9000
N7A H7AB 0.9000
O1A Ni1A 2.008(3)
O2A Ni2A 2.021(3)
O3A H3OA 0.8400
S1A Ni2A 2.4698(11)
S1A Ni1A 2.5026(11)
S2A Ni1A 2.4496(10)
S2A Ni2A 2.4661(11)
C1B C6B 1.400(5)
C1B C2B 1.403(6)
C1B S1B 1.765(4)
C2B C3B 1.383(5)
C2B C30B 1.493(5)
C3B C4B 1.401(6)
C3B H3B 0.9500
C4B C5B 1.401(6)
C4B C31B 1.542(6)
C5B C6B 1.404(6)
C5B H5B 0.9500
C6B C7B 1.496(6)
C7B N1B 1.509(5)
C7B H7B1 0.9900
C7B H7B2 0.9900
C8B N1B 1.480(5)
C8B H8B1 0.9800
C8B H8B2 0.9800
C8B H8B3 0.9800
C9B N1B 1.474(5)
C9B C10B 1.508(6)
C9B H9B1 0.9900
C9B H9B2 0.9900
C10B N2B 1.494(5)
C10B H10C 0.9900
C10B H10D 0.9900
C11B N2B 1.488(5)
C11B H11D 0.9800
C11B H11E 0.9800
C11B H11F 0.9800
C12B C13B 1.472(6)
C12B N2B 1.483(5)
C12B H12C 0.9900
C12B H12D 0.9900
C13B N3B 1.495(6)
C13B H13C 0.9900
C13B H13D 0.9900
C14B N3B 1.501(5)
C14B H14D 0.9800
C14B H14E 0.9800
C14B H14F 0.9800
C15B N3B 1.478(5)
C15B C16B 1.500(6)
C15B H15C 0.9900
C15B H15D 0.9900
C16B C17B 1.378(6)
C16B C21B 1.411(5)
C17B C18B 1.385(6)
C17B S2B 1.765(4)
C18B C19B 1.413(5)
C18B C22B 1.508(5)
C19B C20B 1.388(6)
C19B H19B 0.9500
C20B C21B 1.403(6)
C20B C35B 1.528(6)
C21B H21B 0.9500
C22B N4B 1.492(5)
C22B H22C 0.9900
C22B H22D 0.9900
C23B N4B 1.465(6)
C23B H23D 0.9800
C23B H23E 0.9800
C23B H23F 0.9800
C24B N4B 1.494(5)
C24B C25B 1.506(7)
C24B H24C 0.9900
C24B H24D 0.9900
C25B N5B 1.475(6)
C25B H25C 0.9900
C25B H25D 0.9900
C26B N5B 1.467(6)
C26B H26D 0.9800
C26B H26E 0.9800
C26B H26F 0.9800
C27B N5B 1.474(5)
C27B C28B 1.525(7)
C27B H27C 0.9900
C27B H27D 0.9900
C28B N6B 1.496(5)
C28B H28C 0.9900
C28B H28D 0.9900
C29B N6B 1.486(5)
C29B H29D 0.9800
C29B H29E 0.9800
C29B H29F 0.9800
C30B N6B 1.494(5)
C30B H30C 0.9900
C30B H30D 0.9900
C31B C34B 1.525(7)
C31B C32B 1.528(7)
C31B C33B 1.536(7)
C32B H32D 0.9800
C32B H32E 0.9800
C32B H32F 0.9800
C33B H33D 0.9800
C33B H33E 0.9800
C33B H33F 0.9800
C34B H34D 0.9800
C34B H34E 0.9800
C34B H34F 0.9800
C35B C36B 1.499(8)
C35B C38B 1.533(8)
C35B C37B 1.537(7)
C36B H36D 0.9800
C36B H36E 0.9800
C36B H36F 0.9800
C37B H37D 0.9800
C37B H37E 0.9800
C37B H37F 0.9800
C38B H38D 0.9800
C38B H38E 0.9800
C38B H38F 0.9800
C39B O1B 1.249(5)
C39B O2B 1.253(5)
C39B C40B 1.535(5)
C40B N7B 1.438(6)
C40B C41B 1.471(5)
C40B H40B 1.0000
C41B C42B 1.546(5)
C41B H41C 0.9900
C41B H41D 0.9900
C42B C47B 1.367(7)
C42B C43B 1.376(5)
C43B C44B 1.380(5)
C43B H43B 0.9500
C44B C45B 1.389(7)
C44B H44B 0.9500
C46B C45B 1.383(6)
C46B C47B 1.399(6)
C46B H46B 0.9500
C45B O3B 1.362(6)
C47B H47B 0.9500
N1B Ni1B 2.269(3)
N2B Ni1B 2.141(3)
N3B Ni1B 2.260(3)
N4B Ni2B 2.259(3)
N5B Ni2B 2.137(3)
N6B Ni2B 2.240(4)
N7B H7BC 0.9000
N7B H7BD 0.8999
O1B Ni1B 2.014(3)
O2B Ni2B 1.999(3)
O3B H3OB 0.8400
S1B Ni1B 2.4663(10)
S1B Ni2B 2.4870(11)
S2B Ni2B 2.4663(11)
S2B Ni1B 2.4856(11)
C48 C49 1.477(10)
C48 H48A 0.9800
C48 H48B 0.9800
C48 H48C 0.9800
C49 N8 1.093(9)
C50 C51 1.437(9)
C50 H50A 0.9800
C50 H50B 0.9800
C50 H50C 0.9800
C51 N9 1.151(8)
C52 C53 1.436(9)
C52 H52A 0.9800
C52 H52B 0.9800
C52 H52C 0.9800
C53 N10 1.142(8)
C54 C55 1.420(9)
C54 H54A 0.9800
C54 H54B 0.9800
C54 H54C 0.9800
C55 N11 1.121(8)
C56 C57 1.432(11)
C56 H56A 0.9800
C56 H56B 0.9800
C56 H56C 0.9800
C57 N12 1.123(16)
Cl1A O5A 1.412(4)
Cl1A O6A 1.420(3)
Cl1A O4A 1.438(3)
Cl1A O7A 1.469(3)
Cl1B O4B 1.378(4)
Cl1B O6B 1.382(4)
Cl1B O5B 1.403(4)
Cl1B O7B 1.435(4)
